data_7023702
loop_
_publ_author_name
'Smida, Mouna'
'Lhoste, J\'er\^ome'
'Pimenta, Vanessa'
'H\'emon-Ribaud, Annie'
'Jouffret, Laurent'
'Leblanc, Marc'
'Dammak, Mohamed'
'Gren\`eche, Jean-Marc'
'Maisonneuve, Vincent'

_publ_section_title
;
 New series of hybrid fluoroferrates synthesized with triazoles: various
 dimensionalities and M\"ossbauer studies.
;
_journal_issue 44
_journal_name_full 'Dalton transactions (Cambridge, England : 2003)'
_journal_page_first 15748
_journal_page_last 15755
_journal_paper_doi 10.1039/c3dt51812d
_journal_volume 42
_journal_year 2013
_chemical_formula_moiety '4(F3 Fe H4 O2), 2(C2 H8 N), 2(O0.50)'
_chemical_formula_sum 'C4 H32 F12 Fe4 N2 O9'
_chemical_formula_weight 703.72
_chemical_name_systematic
; 
 ? 
;
_space_group_IT_number 63
_symmetry_cell_setting orthorhombic
_symmetry_space_group_name_Hall '-C 2c 2'
_symmetry_space_group_name_H-M 'C m c m'
_atom_sites_solution_hydrogens geom
_atom_sites_solution_primary direct
_atom_sites_solution_secondary difmap
_audit_creation_method SHELXL-97
_cell_angle_alpha 90.00
_cell_angle_beta 90.00
_cell_angle_gamma 90.00
_cell_formula_units_Z 2
_cell_length_a 10.4281(5)
_cell_length_b 7.4326(4)
_cell_length_c 15.3291(8)
_cell_measurement_reflns_used 1386
_cell_measurement_temperature 296(2)
_cell_measurement_theta_max 69.36
_cell_measurement_theta_min 2.419
_cell_volume 1188.13(11)
_computing_cell_refinement 'SAINT-Plus (Bruker, 2007)'
_computing_data_collection 'APEX2 (Bruker, 2007)'
_computing_data_reduction 'SAINT-Plus (Bruker, 2007)'
_computing_structure_refinement 'SHELXL-97 (Sheldrick, 2008)'
_computing_structure_solution 'SHELXS-97 (Sheldrick, 2008)'
_diffrn_ambient_temperature 296(2)
_diffrn_detector_area_resol_mean 10.0
_diffrn_measured_fraction_theta_full 0.999
_diffrn_measured_fraction_theta_max 0.999
_diffrn_measurement_device_type 'Bruker APEXII'
_diffrn_measurement_method '\w scans'
_diffrn_radiation_monochromator graphite
_diffrn_radiation_source 'fine-focus sealed tube'
_diffrn_radiation_type MoK\a
_diffrn_radiation_wavelength 0.71073
_diffrn_reflns_av_R_equivalents 0.0777
_diffrn_reflns_av_sigmaI/netI 0.0232
_diffrn_reflns_limit_h_max 16
_diffrn_reflns_limit_h_min -16
_diffrn_reflns_limit_k_max 11
_diffrn_reflns_limit_k_min -11
_diffrn_reflns_limit_l_max 23
_diffrn_reflns_limit_l_min -23
_diffrn_reflns_number 27586
_diffrn_reflns_theta_full 33.36
_diffrn_reflns_theta_max 33.36
_diffrn_reflns_theta_min 2.66
_diffrn_standards_decay_% 0
_diffrn_standards_interval_count 0
_diffrn_standards_number 0
_exptl_absorpt_coefficient_mu 2.521
_exptl_absorpt_correction_T_max 0.769
_exptl_absorpt_correction_T_min 0.703
_exptl_absorpt_correction_type multi-scan
_exptl_absorpt_process_details '(SHELX76; Sheldrick, 2008)'
_exptl_crystal_colour brown
_exptl_crystal_density_diffrn 1.967
_exptl_crystal_density_method 'not measured'
_exptl_crystal_description parallepiped
_exptl_crystal_F_000 708
_exptl_crystal_size_max 0.205
_exptl_crystal_size_mid 0.120
_exptl_crystal_size_min 0.104
_refine_diff_density_max 1.159
_refine_diff_density_min -0.843
_refine_diff_density_rms 0.174
_refine_ls_extinction_method none
_refine_ls_goodness_of_fit_ref 1.290
_refine_ls_hydrogen_treatment constr
_refine_ls_matrix_type full
_refine_ls_number_parameters 47
_refine_ls_number_reflns 1239
_refine_ls_number_restraints 0
_refine_ls_restrained_S_all 1.290
_refine_ls_R_factor_all 0.0529
_refine_ls_R_factor_gt 0.0433
_refine_ls_shift/su_max 0.000
_refine_ls_shift/su_mean 0.000
_refine_ls_structure_factor_coef Fsqd
_refine_ls_weighting_details 'calc w=1/[\s^2^(Fo^2^)+(0.0403P)^2^+5.0826P] where P=(Fo^2^+2Fc^2^)/3'
_refine_ls_weighting_scheme calc
_refine_ls_wR_factor_gt 0.1256
_refine_ls_wR_factor_ref 0.1329
_reflns_number_gt 991
_reflns_number_total 1239
_reflns_threshold_expression >2sigma(I)
_cod_data_source_file c3dt51812d.txt
_cod_data_source_block hdmafe2f6ow6ow
_cod_original_sg_symbol_Hall '-C 2c 2 '
_cod_original_sg_symbol_H-M 'C m c m '
_cod_database_code 7023702

loop_
_symmetry_equiv_pos_as_xyz
'x, y, z'
'x, -y, -z'
'-x, y, -z+1/2'
'-x, -y, z+1/2'
'x+1/2, y+1/2, z'
'x+1/2, -y+1/2, -z'
'-x+1/2, y+1/2, -z+1/2'
'-x+1/2, -y+1/2, z+1/2'
'-x, -y, -z'
'-x, y, z'
'x, -y, z-1/2'
'x, y, -z-1/2'
'-x+1/2, -y+1/2, -z'
'-x+1/2, y+1/2, z'
'x+1/2, -y+1/2, z-1/2'
'x+1/2, y+1/2, -z-1/2'

loop_
_atom_site_label
_atom_site_type_symbol
_atom_site_fract_x
_atom_site_fract_y
_atom_site_fract_z
_atom_site_U_iso_or_equiv
_atom_site_adp_type
_atom_site_occupancy
_atom_site_symmetry_multiplicity
_atom_site_calc_flag
_atom_site_refinement_flags
Fe1 Fe 0.5000 0.5000 0.5000 0.01696(18) Uani 1 4 d S
Fe2 Fe 0.5000 1.0000 0.5000 0.01608(18) Uani 1 4 d S
F1 F 0.5000 0.7570(2) 0.54779(17) 0.0231(5) Uani 1 2 d S
F2 F 0.63035(16) 0.9294(2) 0.41655(12) 0.0291(4) Uani 1 1 d .
OW1 O 0.36143(18) 0.4269(3) 0.59472(14) 0.0263(4) Uani 1 1 d .
C1 C -0.1174(7) 1.2331(8) 0.7500 0.0510(15) Uani 1 2 d S
H1A H -0.1351 1.2728 0.6916 0.076 Uiso 0.50 1 calc PR
H1B H -0.1040 1.3357 0.7869 0.076 Uiso 0.50 1 calc PR
H1C H -0.1887 1.1644 0.7714 0.076 Uiso 0.50 1 calc PR
N1 N 0.0000 1.1187(8) 0.7500 0.0511(17) Uani 1 4 d S
H2A H 0.0000 1.0476 0.7975 0.061 Uiso 0.50 2 calc SPR
H2B H 0.0000 1.0476 0.7025 0.061 Uiso 0.50 2 calc SPR
H1 H 0.3532 0.2943 0.5960 0.061 Uiso 1 1 d R
H2 H 0.2797 0.4486 0.5924 0.061 Uiso 1 1 d R
OW2 O 0.0000 0.7109(8) 0.7500 0.070(5) Uani 0.50 4 d SPR

loop_
_atom_site_aniso_label
_atom_site_aniso_U_11
_atom_site_aniso_U_22
_atom_site_aniso_U_33
_atom_site_aniso_U_23
_atom_site_aniso_U_13
_atom_site_aniso_U_12
Fe1 0.0161(3) 0.0123(3) 0.0225(3) -0.0008(2) 0.000 0.000
Fe2 0.0145(3) 0.0108(3) 0.0229(3) -0.0004(2) 0.000 0.000
F1 0.0324(12) 0.0116(8) 0.0253(10) 0.0007(8) 0.000 0.000
F2 0.0255(8) 0.0216(7) 0.0403(9) -0.0020(7) 0.0105(7) -0.0017(6)
OW1 0.0197(8) 0.0193(8) 0.0398(10) 0.0006(8) 0.0051(8) 0.0018(7)
C1 0.051(3) 0.067(4) 0.035(2) 0.000 0.000 0.008(3)
N1 0.076(5) 0.046(4) 0.031(3) 0.000 0.000 0.000
OW2 0.136(15) 0.036(6) 0.037(6) 0.000 0.000 0.000

loop_
_atom_type_symbol
_atom_type_description
_atom_type_scat_dispersion_real
_atom_type_scat_dispersion_imag
_atom_type_scat_source
C C 0.0033 0.0016 'International Tables Vol C Tables 4.2.6.8 and 6.1.1.4'
H H 0.0000 0.0000 'International Tables Vol C Tables 4.2.6.8 and 6.1.1.4'
N N 0.0061 0.0033 'International Tables Vol C Tables 4.2.6.8 and 6.1.1.4'
F F 0.0171 0.0103 'International Tables Vol C Tables 4.2.6.8 and 6.1.1.4'
Fe Fe 0.3463 0.8444 'International Tables Vol C Tables 4.2.6.8 and 6.1.1.4'
O O 0.0106 0.0060 'International Tables Vol C Tables 4.2.6.8 and 6.1.1.4'

loop_
_geom_angle_atom_site_label_1
_geom_angle_atom_site_label_2
_geom_angle_atom_site_label_3
_geom_angle
_geom_angle_site_symmetry_1
_geom_angle_site_symmetry_3
F1 Fe1 F1 180.0 9_666 .
F1 Fe1 OW1 90.33(7) 9_666 10_655
F1 Fe1 OW1 89.67(7) . 10_655
F1 Fe1 OW1 89.67(7) 9_666 2_566
F1 Fe1 OW1 90.33(7) . 2_566
OW1 Fe1 OW1 180.0 10_655 2_566
F1 Fe1 OW1 89.67(7) 9_666 9_666
F1 Fe1 OW1 90.33(7) . 9_666
OW1 Fe1 OW1 94.03(11) 10_655 9_666
OW1 Fe1 OW1 85.97(11) 2_566 9_666
F1 Fe1 OW1 90.33(7) 9_666 .
F1 Fe1 OW1 89.67(7) . .
OW1 Fe1 OW1 85.97(11) 10_655 .
OW1 Fe1 OW1 94.03(11) 2_566 .
OW1 Fe1 OW1 180.0 9_666 .
F2 Fe2 F2 180.0 10_655 2_576
F2 Fe2 F2 90.98(11) 10_655 9_676
F2 Fe2 F2 89.02(11) 2_576 9_676
F2 Fe2 F2 89.02(11) 10_655 .
F2 Fe2 F2 90.98(11) 2_576 .
F2 Fe2 F2 180.00(9) 9_676 .
F2 Fe2 F1 90.16(7) 10_655 9_676
F2 Fe2 F1 89.84(7) 2_576 9_676
F2 Fe2 F1 89.84(7) 9_676 9_676
F2 Fe2 F1 90.16(7) . 9_676
F2 Fe2 F1 89.84(7) 10_655 .
F2 Fe2 F1 90.16(7) 2_576 .
F2 Fe2 F1 90.16(7) 9_676 .
F2 Fe2 F1 89.84(7) . .
F1 Fe2 F1 180.0 9_676 .
Fe2 F1 Fe1 136.94(14) . .
Fe1 OW1 H1 109.2 . .
Fe1 OW1 H2 126.4 . .
H1 OW1 H2 95.8 . .
N1 C1 H1A 109.5 . .
N1 C1 H1B 109.5 . .
H1A C1 H1B 109.5 . .
N1 C1 H1C 109.5 . .
H1A C1 H1C 109.5 . .
H1B C1 H1C 109.5 . .
C1 N1 C1 110.5(6) 10 .
C1 N1 H2A 109.6 10 .
C1 N1 H2A 109.6 . .
C1 N1 H2B 109.6 10 .
C1 N1 H2B 109.6 . .
H2A N1 H2B 108.1 . .

loop_
_geom_bond_atom_site_label_1
_geom_bond_atom_site_label_2
_geom_bond_distance
_geom_bond_site_symmetry_2
Fe1 F1 2.046(2) 9_666
Fe1 F1 2.046(2) .
Fe1 OW1 2.119(2) 10_655
Fe1 OW1 2.119(2) 2_566
Fe1 OW1 2.119(2) 9_666
Fe1 OW1 2.119(2) .
Fe2 F2 1.9389(16) 10_655
Fe2 F2 1.9389(16) 2_576
Fe2 F2 1.9389(16) 9_676
Fe2 F2 1.9389(16) .
Fe2 F1 1.949(2) 9_676
Fe2 F1 1.949(2) .
OW1 H1 0.9896 .
OW1 H2 0.8682 .
C1 N1 1.491(7) .
C1 H1A 0.9600 .
C1 H1B 0.9600 .
C1 H1C 0.9600 .
N1 C1 1.491(7) 10
N1 H2A 0.9000 .
N1 H2B 0.9000 .
